data_7015961
loop_
_publ_author_name
'Mercer, Darren J.'
'Loeb, Stephen J.'

_publ_section_title
;
 Complexes of a [2]rotaxane ligand with terminal terpyridine groups.
;
_journal_issue 24
_journal_name_full 'Dalton transactions (Cambridge, England : 2003)'
_journal_page_first 6385
_journal_page_last 6387
_journal_paper_doi 10.1039/c1dt10569h
_journal_volume 40
_journal_year 2011
_chemical_formula_sum 'C130 H118 Cl2 F18 N20 O34 Ru2 S6'
_chemical_formula_weight 3311.84
_chemical_name_systematic
;
?
;
_space_group_IT_number 2
_symmetry_cell_setting triclinic
_symmetry_space_group_name_Hall '-P 1'
_symmetry_space_group_name_H-M 'P -1'
_atom_sites_solution_hydrogens geom
_atom_sites_solution_primary direct
_atom_sites_solution_secondary difmap
_audit_creation_method SHELXL-97
_cell_angle_alpha 78.454(4)
_cell_angle_beta 83.369(4)
_cell_angle_gamma 62.894(3)
_cell_formula_units_Z 1
_cell_length_a 14.056(3)
_cell_length_b 14.073(3)
_cell_length_c 22.616(5)
_cell_measurement_reflns_used 428
_cell_measurement_temperature 173(2)
_cell_measurement_theta_max 25.00
_cell_measurement_theta_min 1.85
_cell_volume 3900.2(15)
_computing_cell_refinement 'Bruker SAINT'
_computing_data_collection 'Bruker SMART'
_computing_data_reduction 'Bruker SHELXTL XPREP'
_computing_molecular_graphics 'Bruker SHELXTL XP'
_computing_publication_material 'Bruker SHELXTL XCIF'
_computing_structure_refinement 'SHELXL-97 (Sheldrick, 1997)'
_computing_structure_solution 'SHELXS-97 (Sheldrick, 1997)'
_diffrn_ambient_temperature 173(2)
_diffrn_measured_fraction_theta_full 0.995
_diffrn_measured_fraction_theta_max 0.995
_diffrn_measurement_device_type 'Bruker APEX-I CCD'
_diffrn_measurement_method 'phi and omega scans'
_diffrn_radiation_monochromator graphite
_diffrn_radiation_source 'fine-focus sealed tube'
_diffrn_radiation_type MoK\a
_diffrn_radiation_wavelength 0.71073
_diffrn_reflns_av_R_equivalents 0.1452
_diffrn_reflns_av_sigmaI/netI 0.2872
_diffrn_reflns_limit_h_max 16
_diffrn_reflns_limit_h_min -16
_diffrn_reflns_limit_k_max 16
_diffrn_reflns_limit_k_min -16
_diffrn_reflns_limit_l_max 26
_diffrn_reflns_limit_l_min -26
_diffrn_reflns_number 37004
_diffrn_reflns_theta_full 25.00
_diffrn_reflns_theta_max 25.00
_diffrn_reflns_theta_min 1.85
_exptl_absorpt_coefficient_mu 0.406
_exptl_absorpt_correction_T_max 0.8621
_exptl_absorpt_correction_T_min 0.6570
_exptl_absorpt_correction_type empirical
_exptl_absorpt_process_details sadabs
_exptl_crystal_colour red
_exptl_crystal_density_diffrn 1.410
_exptl_crystal_density_method 'not measured'
_exptl_crystal_description prism
_exptl_crystal_F_000 1690
_exptl_crystal_size_max 0.34
_exptl_crystal_size_mid 0.30
_exptl_crystal_size_min 0.24
_platon_squeeze_details
;
;
_refine_diff_density_max 1.049
_refine_diff_density_min -0.544
_refine_diff_density_rms 0.137
_refine_ls_extinction_method none
_refine_ls_goodness_of_fit_ref 0.881
_refine_ls_hydrogen_treatment constr
_refine_ls_matrix_type full
_refine_ls_number_parameters 928
_refine_ls_number_reflns 13674
_refine_ls_number_restraints 502
_refine_ls_restrained_S_all 0.890
_refine_ls_R_factor_all 0.2567
_refine_ls_R_factor_gt 0.1212
_refine_ls_shift/su_max 0.001
_refine_ls_shift/su_mean 0.000
_refine_ls_structure_factor_coef Fsqd
_refine_ls_weighting_details 'calc w=1/[\s^2^(Fo^2^)+(0.1590P)^2^+0.0000P] where P=(Fo^2^+2Fc^2^)/3'
_refine_ls_weighting_scheme calc
_refine_ls_wR_factor_gt 0.2830
_refine_ls_wR_factor_ref 0.3350
_reflns_number_gt 4085
_reflns_number_total 13674
_reflns_threshold_expression >2sigma(I)
_cod_data_source_file c1dt10569h.txt
_cod_data_source_block dm18
_cod_original_cell_volume 3900.2(16)
_cod_original_sg_symbol_H-M P-1
_cod_database_code 7015961

loop_
_symmetry_equiv_pos_as_xyz
'x, y, z'
'-x, -y, -z'

loop_
_atom_site_label
_atom_site_type_symbol
_atom_site_fract_x
_atom_site_fract_y
_atom_site_fract_z
_atom_site_U_iso_or_equiv
_atom_site_adp_type
_atom_site_occupancy
_atom_site_symmetry_multiplicity
_atom_site_calc_flag
_atom_site_refinement_flags
_atom_site_disorder_assembly
_atom_site_disorder_group
Ru1 Ru -2.76177(8) -1.74548(10) 2.41382(5) 0.0580(5) Uani 1 1 d . . .
N4 N -2.6268(7) -1.8156(8) 2.4617(4) 0.051(3) Uani 1 1 d . . .
N5 N -2.6657(6) -1.7091(8) 2.3546(4) 0.046(3) Uani 1 1 d . . .
N6 N -2.8626(6) -1.6550(8) 2.3427(4) 0.048(3) Uani 1 1 d . . .
N7 N -2.1588(7) -1.5688(9) 2.0988(4) 0.045(3) Uani 1 1 d . . .
N8 N -1.6432(6) -1.8973(8) 1.9968(4) 0.048(3) Uani 1 1 d U . .
C1 C -2.8177(7) -1.9229(9) 2.4328(4) 0.080(5) Uani 1 1 d G . .
N1 N -2.7555(7) -1.8836(6) 2.3933(5) 0.068(3) Uani 1 1 d G . .
C2 C -2.7022(7) -1.9346(10) 2.3444(4) 0.075(5) Uani 1 1 d G . .
H2A H -2.6597 -1.9077 2.3174 0.091 Uiso 1 1 calc R . .
C3 C -2.7112(10) -2.0249(10) 2.3351(5) 0.106(7) Uani 1 1 d G . .
H3A H -2.6748 -2.0597 2.3018 0.127 Uiso 1 1 calc R . .
C4 C -2.7734(11) -2.0641(7) 2.3747(8) 0.124(8) Uani 1 1 d G . .
H4A H -2.7795 -2.1258 2.3683 0.148 Uiso 1 1 calc R . .
C5 C -2.8267(8) -2.0132(10) 2.4235(6) 0.116(7) Uani 1 1 d G . .
H5A H -2.8692 -2.0400 2.4505 0.140 Uiso 1 1 calc R . .
N2 N -2.8541(6) -1.7768(9) 2.4780(4) 0.091(5) Uani 1 1 d G . .
C6 C -2.8695(7) -1.8685(9) 2.4810(5) 0.095(7) Uani 1 1 d G . .
C7 C -2.9261(9) -1.8979(9) 2.5297(6) 0.120(8) Uani 1 1 d G . .
H7A H -2.9367 -1.9606 2.5317 0.144 Uiso 1 1 calc R . .
C8 C -2.9673(8) -1.8358(12) 2.5754(5) 0.151(10) Uani 1 1 d G . .
H8A H -3.0059 -1.8559 2.6086 0.181 Uiso 1 1 calc R . .
C9 C -2.9518(8) -1.7441(11) 2.5724(4) 0.119(7) Uani 1 1 d G . .
H9A H -2.9800 -1.7016 2.6037 0.143 Uiso 1 1 calc R . .
C10 C -2.8952(7) -1.7146(8) 2.5238(5) 0.077(5) Uani 1 1 d G . .
N3 N -2.8059(7) -1.6168(9) 2.4576(5) 0.092(5) Uani 1 1 d G . .
C11 C -2.8630(8) -1.6252(9) 2.5113(5) 0.100(6) Uani 1 1 d G . .
C12 C -2.8862(8) -1.5527(12) 2.5507(4) 0.115(7) Uani 1 1 d G . .
H12A H -2.9252 -1.5584 2.5873 0.139 Uiso 1 1 calc R . .
C13 C -2.8524(10) -1.4719(11) 2.5364(7) 0.145(8) Uani 1 1 d G . .
H13A H -2.8683 -1.4224 2.5633 0.174 Uiso 1 1 calc R . .
C14 C -2.7954(10) -1.4636(10) 2.4828(7) 0.115(7) Uani 1 1 d G . .
H14A H -2.7723 -1.4084 2.4731 0.138 Uiso 1 1 calc R . .
C15 C -2.7721(7) -1.5360(12) 2.4434(5) 0.089(5) Uani 1 1 d G . .
H15A H -2.7332 -1.5303 2.4067 0.107 Uiso 1 1 calc R . .
C16 C -2.6129(9) -1.8648(11) 2.5192(6) 0.067(4) Uani 1 1 d . . .
H16A H -2.6705 -1.8760 2.5402 0.080 Uiso 1 1 calc R . .
C17 C -2.5193(10) -1.9011(12) 2.5506(6) 0.080(5) Uani 1 1 d . . .
H17A H -2.5124 -1.9352 2.5917 0.096 Uiso 1 1 calc R . .
C18 C -2.4372(9) -1.8840(12) 2.5180(7) 0.085(5) Uani 1 1 d . . .
H18A H -2.3721 -1.9069 2.5375 0.102 Uiso 1 1 calc R . .
C19 C -2.4460(10) -1.8350(12) 2.4582(5) 0.082(5) Uani 1 1 d . . .
H19A H -2.3882 -1.8261 2.4360 0.098 Uiso 1 1 calc R . .
C20 C -2.5426(9) -1.8001(10) 2.4326(5) 0.056(4) Uani 1 1 d . . .
C21 C -2.5658(9) -1.7422(11) 2.3701(5) 0.054(4) Uani 1 1 d . . .
C22 C -2.4942(9) -1.7150(10) 2.3311(6) 0.063(4) Uani 1 1 d . . .
H22A H -2.4231 -1.7384 2.3428 0.075 Uiso 1 1 calc R . .
C23 C -2.5301(8) -1.6506(10) 2.2727(5) 0.051(3) Uani 1 1 d . . .
C24 C -2.6382(8) -1.6164(9) 2.2610(5) 0.047(3) Uani 1 1 d . . .
H24A H -2.6670 -1.5709 2.2240 0.056 Uiso 1 1 calc R . .
C25 C -2.7009(8) -1.6468(9) 2.3011(5) 0.039(3) Uani 1 1 d . . .
C26 C -2.8150(9) -1.6172(11) 2.2929(5) 0.058(4) Uani 1 1 d . . .
C27 C -2.8742(9) -1.5521(10) 2.2452(6) 0.061(4) Uani 1 1 d . . .
H27A H -2.8411 -1.5239 2.2121 0.074 Uiso 1 1 calc R . .
C28 C -2.9802(9) -1.5252(12) 2.2430(6) 0.074(5) Uani 1 1 d . . .
H28A H -3.0198 -1.4825 2.2080 0.088 Uiso 1 1 calc R . .
C29 C -3.0274(9) -1.5613(12) 2.2922(6) 0.066(4) Uani 1 1 d . . .
H29A H -3.1025 -1.5380 2.2936 0.079 Uiso 1 1 calc R . .
C30 C -2.9661(8) -1.6322(11) 2.3406(6) 0.060(4) Uani 1 1 d . . .
H30A H -2.9976 -1.6647 2.3724 0.072 Uiso 1 1 calc R . .
C31 C -2.4602(8) -1.6150(10) 2.2309(5) 0.044(3) Uani 1 1 d . . .
C32 C -2.3785(10) -1.6034(10) 2.2518(6) 0.064(4) Uani 1 1 d . . .
H32A H -2.3640 -1.6230 2.2937 0.077 Uiso 1 1 calc R . .
C33 C -2.3180(11) -1.5636(12) 2.2126(7) 0.078(5) Uani 1 1 d . . .
H33A H -2.2655 -1.5515 2.2285 0.093 Uiso 1 1 calc R . .
C34 C -2.3305(8) -1.5407(8) 2.1517(6) 0.045(3) Uani 1 1 d . . .
C35 C -2.4130(8) -1.5532(9) 2.1303(5) 0.049(3) Uani 1 1 d . . .
H35A H -2.4264 -1.5362 2.0883 0.059 Uiso 1 1 calc R . .
C36 C -2.4750(8) -1.5906(9) 2.1709(6) 0.051(3) Uani 1 1 d . . .
H36A H -2.5304 -1.5993 2.1558 0.061 Uiso 1 1 calc R . .
C37 C -2.2700(8) -1.4882(9) 2.1079(6) 0.058(4) Uani 1 1 d . . .
H37A H -2.3060 -1.4582 2.0687 0.070 Uiso 1 1 calc R . .
H37B H -2.2703 -1.4279 2.1243 0.070 Uiso 1 1 calc R . .
C38 C -2.1327(8) -1.6628(12) 2.0890(6) 0.059(4) Uani 1 1 d . . .
H38A H -2.1874 -1.6860 2.0945 0.071 Uiso 1 1 calc R . .
C39 C -2.0372(9) -1.7325(9) 2.0717(6) 0.064(4) Uani 1 1 d . . .
H39A H -2.0242 -1.8028 2.0665 0.077 Uiso 1 1 calc R . .
C40 C -1.9560(8) -1.6998(10) 2.0615(5) 0.043(3) Uani 1 1 d . . .
C41 C -1.9815(8) -1.5972(12) 2.0714(5) 0.054(4) Uani 1 1 d . . .
H41A H -1.9288 -1.5712 2.0653 0.064 Uiso 1 1 calc R . .
C42 C -2.0833(9) -1.5328(10) 2.0903(5) 0.050(3) Uani 1 1 d . . .
H42A H -2.1009 -1.4623 2.0973 0.061 Uiso 1 1 calc R . .
C43 C -1.8456(8) -1.7739(10) 2.0388(5) 0.037(3) Uani 1 1 d . . .
C44 C -1.8200(9) -1.8667(11) 2.0212(6) 0.059(4) Uani 1 1 d . . .
H44A H -1.8736 -1.8908 2.0235 0.070 Uiso 1 1 calc R . .
C45 C -1.7201(8) -1.9300(10) 2.0000(6) 0.063(4) Uani 1 1 d . . .
H45A H -1.7053 -1.9961 1.9876 0.075 Uiso 1 1 calc R . .
C46 C -1.6654(8) -1.8076(10) 2.0148(6) 0.053(3) Uani 1 1 d U . .
H46A H -1.6090 -1.7877 2.0135 0.063 Uiso 1 1 calc R . .
C47 C -1.7616(9) -1.7406(9) 2.0350(6) 0.052(3) Uani 1 1 d . . .
H47A H -1.7740 -1.6743 2.0463 0.063 Uiso 1 1 calc R . .
C48 C -1.5353(8) -1.9650(10) 1.9739(6) 0.058(4) Uani 1 1 d . . .
H48A H -1.5046 -1.9183 1.9496 0.070 Uiso 1 1 calc R . .
H48B H -1.5397 -2.0112 1.9475 0.070 Uiso 1 1 calc R . .
O1 O -1.6257(7) -2.0746(8) 2.1323(4) 0.069(3) Uani 1 1 d . . .
O2 O -1.5374(8) -2.2278(9) 2.0443(6) 0.091(4) Uani 1 1 d . . .
O3 O -1.4139(8) -1.8641(10) 2.0725(6) 0.090(3) Uani 1 1 d . . .
O4 O -1.5736(6) -1.9197(7) 2.1427(4) 0.064(2) Uani 1 1 d . . .
C49 C -1.6742(11) -1.9077(11) 2.1619(6) 0.061(4) Uani 1 1 d . . .
C50 C -1.7493(11) -1.8166(13) 2.1853(6) 0.075(4) Uani 1 1 d . . .
H50A H -1.7336 -1.7583 2.1871 0.089 Uiso 1 1 calc R . .
C51 C -1.8501(13) -1.8131(15) 2.2066(7) 0.088(5) Uani 1 1 d . . .
H51A H -1.9009 -1.7528 2.2241 0.106 Uiso 1 1 calc R . .
C52 C -1.8740(12) -1.8902(15) 2.2027(7) 0.079(5) Uani 1 1 d . . .
H52A H -1.9419 -1.8855 2.2174 0.095 Uiso 1 1 calc R . .
C53 C -1.8024(13) -1.9798(12) 2.1773(7) 0.079(4) Uani 1 1 d . . .
H53A H -1.8229 -2.0340 2.1737 0.095 Uiso 1 1 calc R . .
C54 C -1.7018(10) -1.9911(13) 2.1573(6) 0.062(4) Uani 1 1 d . . .
C55 C -1.6478(11) -2.1626(11) 2.1356(7) 0.076(4) Uani 1 1 d . . .
H55A H -1.7128 -2.1410 2.1130 0.091 Uiso 1 1 calc R . .
H55B H -1.6595 -2.1908 2.1781 0.091 Uiso 1 1 calc R . .
C56 C -1.5504(12) -2.2488(12) 2.1076(11) 0.110(7) Uani 1 1 d . . .
H56A H -1.4855 -2.2582 2.1261 0.132 Uiso 1 1 calc R . .
H56B H -1.5549 -2.3184 2.1186 0.132 Uiso 1 1 calc R . .
C57 C -1.6008(12) -2.2539(12) 2.0129(9) 0.082(5) Uani 1 1 d . . .
H57A H -1.5901 -2.3288 2.0290 0.099 Uiso 1 1 calc R . .
H57B H -1.6773 -2.2042 2.0186 0.099 Uiso 1 1 calc R . .
C58 C -1.4277(12) -1.7552(15) 2.0482(10) 0.096(6) Uani 1 1 d . . .
H58A H -1.5033 -1.7029 2.0538 0.115 Uiso 1 1 calc R . .
H58B H -1.3828 -1.7374 2.0704 0.115 Uiso 1 1 calc R . .
C59 C -1.4278(12) -1.8801(15) 2.1362(11) 0.113(7) Uani 1 1 d . . .
H59A H -1.3965 -1.8410 2.1528 0.135 Uiso 1 1 calc R . .
H59B H -1.3870 -1.9582 2.1520 0.135 Uiso 1 1 calc R . .
C60 C -1.5372(14) -1.8449(14) 2.1580(7) 0.094(5) Uani 1 1 d . . .
H60A H -1.5821 -1.7698 2.1385 0.113 Uiso 1 1 calc R . .
H60B H -1.5416 -1.8472 2.2022 0.113 Uiso 1 1 calc R . .
S1 S -2.7387(3) -2.4895(3) 2.06501(17) 0.0755(11) Uani 1 1 d DU . .
O5 O -2.8137(7) -2.4935(7) 2.0286(4) 0.092(3) Uani 1 1 d DU . .
O6 O -2.7126(6) -2.5662(7) 2.1188(4) 0.082(3) Uani 1 1 d DU . .
O7 O -2.6497(7) -2.4785(8) 2.0312(4) 0.092(3) Uani 1 1 d DU . .
C61 C -2.8080(11) -2.3648(12) 2.0902(6) 0.100(4) Uani 1 1 d DU . .
F1 F -2.8324(8) -2.2818(8) 2.0445(4) 0.138(4) Uani 1 1 d DU . .
F2 F -2.8967(7) -2.3568(7) 2.1215(4) 0.135(4) Uani 1 1 d DU . .
F3 F -2.7460(9) -2.3521(9) 2.1257(5) 0.149(4) Uani 1 1 d DU . .
S2 S -2.8305(3) -2.2237(5) 2.6070(2) 0.1131(17) Uani 1 1 d DU . .
O8 O -2.8953(10) -2.1724(13) 2.5587(6) 0.196(7) Uani 1 1 d DU . .
O9 O -2.7421(9) -2.2071(14) 2.6139(6) 0.197(7) Uani 1 1 d DU . .
O10 O -2.7988(13) -2.3360(10) 2.6247(8) 0.210(7) Uani 1 1 d DU . .
C62 C -2.9183(12) -2.1677(14) 2.6670(7) 0.133(5) Uani 1 1 d DU . .
F4 F -2.9522(9) -2.0606(10) 2.6610(6) 0.159(4) Uani 1 1 d DU . .
F5 F -3.0095(8) -2.1792(11) 2.6736(6) 0.171(5) Uani 1 1 d DU . .
F6 F -2.8725(8) -2.2107(11) 2.7186(5) 0.181(5) Uani 1 1 d DU . .
S3 S -3.2541(10) -2.2467(11) 2.1707(7) 0.121(4) Uani 0.50 1 d PDU A 1
O11 O -3.216(2) -2.175(2) 2.1818(17) 0.251(13) Uani 0.50 1 d PDU A 1
O12 O -3.1789(18) -2.3539(16) 2.1713(14) 0.243(15) Uani 0.50 1 d PDU A 1
O13 O -3.3291(13) -2.2153(18) 2.1258(7) 0.111(8) Uani 0.50 1 d PDU A 1
C63 C -3.331(2) -2.250(2) 2.2380(10) 0.178(10) Uani 0.50 1 d PDU A 1
F7 F -3.368(3) -2.321(2) 2.2411(11) 0.284(14) Uani 0.50 1 d PDU A 1
F8 F -3.269(3) -2.273(3) 2.2832(11) 0.305(16) Uani 0.50 1 d PDU A 1
F9 F -3.4191(19) -2.1609(19) 2.2431(11) 0.194(9) Uani 0.50 1 d PDU A 1
S4 S -2.7042(16) -2.3305(15) 2.3322(9) 0.259(8) Uani 0.50 1 d PDU B 1
O14 O -2.778(3) -2.295(2) 2.3808(13) 0.246(13) Uani 0.50 1 d PDU B 1
O15 O -2.632(2) -2.4418(17) 2.3390(15) 0.245(12) Uani 0.50 1 d PDU B 1
O16 O -2.653(2) -2.270(2) 2.2987(11) 0.185(10) Uani 0.50 1 d PDU B 1
C64 C -2.797(2) -2.315(2) 2.2803(14) 0.323(14) Uani 0.50 1 d PDU B 1
F10 F -2.735(3) -2.349(4) 2.2328(15) 0.362(15) Uani 0.50 1 d PDU B 1
F11 F -2.853(3) -2.369(3) 2.3027(18) 0.264(13) Uani 0.50 1 d PDU B 1
F12 F -2.861(3) -2.211(2) 2.264(2) 0.327(15) Uani 0.50 1 d PDU B 1
Cl3 Cl -3.244(2) -2.260(2) 2.1535(13) 0.260(11) Uani 0.50 1 d PU C 2
Cl4 Cl -2.840(3) -2.295(2) 2.2959(12) 0.320(13) Uani 0.50 1 d PU D 2

loop_
_atom_site_aniso_label
_atom_site_aniso_U_11
_atom_site_aniso_U_22
_atom_site_aniso_U_33
_atom_site_aniso_U_23
_atom_site_aniso_U_13
_atom_site_aniso_U_12
Ru1 0.0356(6) 0.0922(10) 0.0510(7) 0.0085(6) -0.0114(5) -0.0385(6)
N4 0.049(6) 0.091(8) 0.027(6) 0.000(6) -0.002(5) -0.048(6)
N5 0.011(4) 0.085(8) 0.038(6) -0.015(6) 0.015(4) -0.020(5)
N6 0.028(5) 0.074(8) 0.052(6) -0.017(6) -0.003(5) -0.027(5)
N7 0.024(5) 0.053(7) 0.058(7) -0.028(6) 0.018(4) -0.014(5)
N8 0.012(4) 0.032(6) 0.081(7) -0.018(5) 0.013(4) 0.007(4)
C1 0.049(9) 0.118(15) 0.076(11) 0.026(10) -0.012(8) -0.055(10)
N1 0.044(6) 0.035(7) 0.112(10) 0.002(7) -0.038(7) -0.005(6)
C2 0.048(8) 0.080(13) 0.063(10) -0.002(9) -0.025(8) 0.003(9)
C3 0.083(13) 0.059(13) 0.164(19) 0.002(12) -0.056(12) -0.018(10)
C4 0.085(14) 0.135(19) 0.16(2) -0.068(17) -0.050(13) -0.033(14)
C5 0.054(10) 0.106(16) 0.19(2) 0.018(15) -0.049(12) -0.047(11)
N2 0.028(6) 0.177(14) 0.054(8) 0.021(9) -0.007(5) -0.050(8)
C6 0.044(9) 0.113(14) 0.131(15) 0.062(12) -0.034(9) -0.062(10)
C7 0.047(10) 0.20(2) 0.109(15) -0.006(15) -0.024(10) -0.055(12)
C8 0.096(15) 0.18(3) 0.19(3) 0.01(2) -0.021(16) -0.088(17)
C9 0.078(12) 0.18(2) 0.072(12) -0.010(13) 0.019(10) -0.047(13)
C10 0.033(7) 0.103(13) 0.066(10) 0.019(9) 0.010(7) -0.020(8)
N3 0.021(6) 0.138(13) 0.067(9) -0.019(9) 0.018(5) 0.004(7)
C11 0.052(10) 0.132(18) 0.099(15) -0.050(13) -0.014(10) -0.011(11)
C12 0.068(11) 0.15(2) 0.144(18) -0.068(16) 0.031(11) -0.051(12)
C13 0.127(18) 0.15(2) 0.19(3) -0.066(18) 0.010(17) -0.075(16)
C14 0.086(13) 0.17(2) 0.108(15) -0.047(15) 0.032(11) -0.076(14)
C15 0.083(11) 0.123(16) 0.079(12) -0.020(12) -0.002(9) -0.059(12)
C16 0.044(7) 0.111(12) 0.057(9) -0.012(9) 0.002(7) -0.046(8)
C17 0.060(9) 0.122(14) 0.057(9) 0.016(9) -0.029(7) -0.045(9)
C18 0.026(7) 0.127(14) 0.101(12) -0.003(11) -0.026(7) -0.034(8)
C19 0.057(8) 0.136(14) 0.033(8) 0.027(8) -0.034(7) -0.036(9)
C20 0.048(7) 0.071(10) 0.046(8) 0.010(7) -0.024(6) -0.025(7)
C21 0.052(8) 0.091(11) 0.044(8) -0.019(7) 0.025(6) -0.056(8)
C22 0.029(6) 0.081(10) 0.067(9) 0.004(8) -0.016(6) -0.017(7)
C23 0.035(6) 0.072(10) 0.053(8) -0.006(7) -0.006(6) -0.030(7)
C24 0.035(6) 0.061(9) 0.045(7) 0.003(6) -0.013(5) -0.024(6)
C25 0.025(6) 0.067(9) 0.029(7) 0.003(6) 0.001(5) -0.029(6)
C26 0.045(7) 0.094(11) 0.043(8) -0.010(8) 0.002(6) -0.037(8)
C27 0.037(7) 0.075(10) 0.057(9) 0.007(8) -0.010(6) -0.016(7)
C28 0.026(7) 0.126(13) 0.056(9) -0.011(9) -0.010(6) -0.022(8)
C29 0.028(7) 0.098(12) 0.069(10) -0.026(9) -0.002(7) -0.023(7)
C30 0.031(6) 0.091(11) 0.060(9) -0.005(8) -0.003(6) -0.032(7)
C31 0.025(6) 0.079(10) 0.028(7) -0.028(6) 0.010(5) -0.018(6)
C32 0.062(8) 0.080(11) 0.063(9) 0.012(8) -0.023(7) -0.048(8)
C33 0.068(9) 0.110(13) 0.070(11) -0.004(10) -0.002(8) -0.058(10)
C34 0.021(6) 0.020(7) 0.073(10) -0.012(6) 0.006(6) 0.009(5)
C35 0.021(6) 0.065(9) 0.038(7) -0.006(6) 0.004(5) -0.001(6)
C36 0.019(6) 0.056(9) 0.077(10) -0.041(8) 0.004(6) -0.005(6)
C37 0.038(7) 0.029(8) 0.085(10) 0.001(7) 0.003(7) -0.001(6)
C38 0.021(6) 0.058(10) 0.086(10) -0.046(8) 0.027(6) 0.000(7)
C39 0.045(8) 0.024(8) 0.127(13) -0.024(8) 0.006(8) -0.016(6)
C40 0.034(6) 0.049(9) 0.045(7) -0.014(7) -0.002(5) -0.016(6)
C41 0.024(6) 0.080(11) 0.065(9) -0.009(8) -0.001(6) -0.030(7)
C42 0.050(8) 0.051(9) 0.060(8) -0.014(7) 0.001(6) -0.029(7)
C43 0.029(6) 0.037(8) 0.045(7) 0.005(6) -0.009(5) -0.018(6)
C44 0.029(7) 0.051(9) 0.098(11) -0.024(8) -0.009(7) -0.013(7)
C45 0.019(6) 0.056(9) 0.099(11) -0.046(8) 0.017(6) 0.004(6)
C46 0.015(6) 0.042(8) 0.088(9) -0.023(7) 0.011(6) 0.001(6)
C47 0.040(7) 0.031(8) 0.090(10) -0.033(7) 0.003(7) -0.011(6)
C48 0.034(7) 0.053(9) 0.086(10) -0.010(7) -0.005(6) -0.019(6)
O1 0.053(6) 0.071(7) 0.085(7) -0.027(6) 0.009(5) -0.026(5)
O2 0.071(7) 0.088(9) 0.127(10) -0.054(8) 0.026(7) -0.038(6)
O3 0.074(7) 0.086(9) 0.128(10) -0.042(8) 0.027(7) -0.049(6)
O4 0.039(5) 0.066(6) 0.089(7) -0.024(5) 0.007(5) -0.021(5)
C49 0.057(9) 0.041(9) 0.059(9) -0.002(7) -0.014(7) 0.001(8)
C50 0.064(10) 0.079(12) 0.094(12) -0.017(9) -0.005(9) -0.042(9)
C51 0.070(11) 0.099(15) 0.070(11) -0.023(10) 0.009(9) -0.015(10)
C52 0.048(9) 0.082(14) 0.089(12) 0.000(11) -0.013(8) -0.017(10)
C53 0.082(11) 0.055(11) 0.087(12) -0.016(9) -0.012(9) -0.015(9)
C54 0.027(7) 0.082(12) 0.064(9) 0.004(8) -0.006(6) -0.018(8)
C55 0.080(10) 0.037(9) 0.112(13) -0.008(8) 0.012(9) -0.033(9)
C56 0.052(10) 0.041(10) 0.23(2) -0.041(14) -0.018(13) -0.005(8)
C57 0.067(10) 0.059(11) 0.141(17) -0.054(11) 0.013(11) -0.034(9)
C58 0.059(10) 0.109(17) 0.145(18) -0.062(14) 0.001(11) -0.044(10)
C59 0.055(10) 0.104(15) 0.21(2) -0.070(16) 0.014(13) -0.048(10)
C60 0.122(15) 0.108(14) 0.085(12) -0.043(11) 0.000(10) -0.068(12)
S1 0.071(2) 0.090(3) 0.072(3) 0.004(2) -0.018(2) -0.045(2)
O5 0.084(7) 0.085(7) 0.115(8) 0.028(6) -0.050(6) -0.052(6)
O6 0.066(6) 0.092(7) 0.076(6) 0.007(5) -0.019(5) -0.032(5)
O7 0.080(6) 0.092(8) 0.110(8) -0.003(6) 0.009(5) -0.053(6)
C61 0.110(11) 0.094(8) 0.106(13) -0.003(6) 0.010(8) -0.061(9)
F1 0.168(9) 0.092(6) 0.160(9) 0.029(6) -0.021(7) -0.079(7)
F2 0.114(7) 0.089(7) 0.169(10) -0.007(6) 0.047(6) -0.034(6)
F3 0.196(10) 0.154(10) 0.145(9) -0.052(7) -0.009(7) -0.108(9)
S2 0.064(3) 0.156(5) 0.131(4) 0.012(4) -0.035(2) -0.067(3)
O8 0.129(11) 0.259(15) 0.144(10) -0.078(10) -0.080(8) -0.002(11)
O9 0.109(9) 0.355(18) 0.169(12) 0.054(13) -0.035(8) -0.170(12)
O10 0.197(16) 0.160(9) 0.262(19) -0.013(10) -0.013(13) -0.076(10)
C62 0.110(12) 0.188(12) 0.113(9) 0.015(12) -0.013(8) -0.089(13)
F4 0.119(8) 0.176(9) 0.172(11) -0.008(7) -0.004(7) -0.065(7)
F5 0.099(7) 0.237(13) 0.192(11) -0.034(10) 0.014(6) -0.093(9)
F6 0.106(8) 0.245(13) 0.119(7) 0.026(8) -0.027(6) -0.032(8)
S3 0.096(7) 0.104(8) 0.168(9) -0.076(8) -0.073(6) -0.011(6)
O11 0.20(3) 0.21(2) 0.44(4) -0.22(3) 0.04(2) -0.112(19)
O12 0.167(18) 0.132(15) 0.37(3) -0.19(2) -0.223(16) 0.094(14)
O13 0.050(11) 0.148(19) 0.065(11) 0.037(12) -0.029(8) -0.001(11)
C63 0.36(3) 0.11(3) 0.082(12) -0.02(2) -0.061(13) -0.101(17)
F7 0.62(5) 0.22(2) 0.115(19) -0.01(2) 0.01(2) -0.28(3)
F8 0.43(4) 0.27(3) 0.148(12) -0.07(2) -0.13(2) -0.05(3)
F9 0.25(2) 0.18(2) 0.15(2) -0.036(17) 0.032(14) -0.102(19)
S4 0.31(2) 0.199(16) 0.34(2) -0.080(17) 0.090(14) -0.179(16)
O14 0.29(4) 0.20(3) 0.28(2) -0.01(2) 0.11(2) -0.18(3)
O15 0.37(3) 0.167(17) 0.29(4) -0.09(2) 0.06(2) -0.196(18)
O16 0.26(3) 0.14(2) 0.13(2) -0.033(18) 0.096(18) -0.09(2)
C64 0.36(3) 0.28(3) 0.37(3) -0.09(3) 0.037(14) -0.181(17)
F10 0.39(2) 0.36(2) 0.339(18) -0.068(17) 0.028(15) -0.178(16)
F11 0.320(19) 0.22(2) 0.30(2) -0.091(16) -0.013(14) -0.141(17)
F12 0.30(3) 0.26(2) 0.57(5) -0.12(2) -0.04(2) -0.227(18)
Cl3 0.25(2) 0.21(2) 0.28(2) -0.081(17) -0.022(18) -0.050(16)
Cl4 0.41(3) 0.23(2) 0.27(2) -0.152(19) 0.029(19) -0.06(2)

loop_
_atom_type_symbol
_atom_type_description
_atom_type_scat_dispersion_real
_atom_type_scat_dispersion_imag
_atom_type_scat_source
C C 0.0033 0.0016 'International Tables Vol C Tables 4.2.6.8 and 6.1.1.4'
H H 0.0000 0.0000 'International Tables Vol C Tables 4.2.6.8 and 6.1.1.4'
N N 0.0061 0.0033 'International Tables Vol C Tables 4.2.6.8 and 6.1.1.4'
O O 0.0106 0.0060 'International Tables Vol C Tables 4.2.6.8 and 6.1.1.4'
F F 0.0171 0.0103 'International Tables Vol C Tables 4.2.6.8 and 6.1.1.4'
S S 0.1246 0.1234 'International Tables Vol C Tables 4.2.6.8 and 6.1.1.4'
Ru Ru -1.2594 0.8363 'International Tables Vol C Tables 4.2.6.8 and 6.1.1.4'
Cl Cl 0.1484 0.1585 'International Tables Vol C Tables 4.2.6.8 and 6.1.1.4'

loop_
_geom_angle_atom_site_label_1
_geom_angle_atom_site_label_2
_geom_angle_atom_site_label_3
_geom_angle
_geom_angle_site_symmetry_1
_geom_angle_site_symmetry_3
_geom_angle_publ_flag
N5 Ru1 N2 175.0(5) . . ?
N5 Ru1 N4 79.9(4) . . ?
N2 Ru1 N4 96.9(3) . . ?
N5 Ru1 N1 105.1(4) . . ?
N2 Ru1 N1 79.1(5) . . ?
N4 Ru1 N1 97.7(4) . . ?
N5 Ru1 N3 95.8(5) . . ?
N2 Ru1 N3 80.1(5) . . ?
N4 Ru1 N3 86.0(4) . . ?
N1 Ru1 N3 159.1(5) . . ?
N5 Ru1 N6 78.5(4) . . ?
N2 Ru1 N6 104.5(3) . . ?
N4 Ru1 N6 158.3(3) . . ?
N1 Ru1 N6 89.7(3) . . ?
N3 Ru1 N6 94.3(4) . . ?
C16 N4 C20 116.6(9) . . ?
C16 N4 Ru1 128.4(7) . . ?
C20 N4 Ru1 114.6(7) . . ?
C21 N5 C25 120.5(9) . . ?
C21 N5 Ru1 118.3(7) . . ?
C25 N5 Ru1 121.1(6) . . ?
C30 N6 C26 118.8(10) . . ?
C30 N6 Ru1 126.6(8) . . ?
C26 N6 Ru1 114.5(7) . . ?
C38 N7 C42 118.0(10) . . ?
C38 N7 C37 124.1(10) . . ?
C42 N7 C37 116.8(11) . . ?
C46 N8 C45 119.0(9) . . ?
C46 N8 C48 121.6(10) . . ?
C45 N8 C48 119.4(10) . . ?
N1 C1 C5 120.0 . . ?
N1 C1 C6 117.5(11) . . ?
C5 C1 C6 122.5(11) . . ?
C1 N1 C2 120.0 . . ?
C1 N1 Ru1 112.6(8) . . ?
C2 N1 Ru1 127.3(8) . . ?
C3 C2 N1 120.0 . . ?
C3 C2 H2A 120.0 . . ?
N1 C2 H2A 120.0 . . ?
C4 C3 C2 120.0 . . ?
C4 C3 H3A 120.0 . . ?
C2 C3 H3A 120.0 . . ?
C3 C4 C5 120.0 . . ?
C3 C4 H4A 120.0 . . ?
C5 C4 H4A 120.0 . . ?
C4 C5 C1 120.0 . . ?
C4 C5 H5A 120.0 . . ?
C1 C5 H5A 120.0 . . ?
C6 N2 C10 120.0 . . ?
C6 N2 Ru1 119.2(7) . . ?
C10 N2 Ru1 120.5(7) . . ?
N2 C6 C7 120.0 . . ?
N2 C6 C1 111.5(10) . . ?
C7 C6 C1 128.4(10) . . ?
C8 C7 C6 120.0 . . ?
C8 C7 H7A 120.0 . . ?
C6 C7 H7A 120.0 . . ?
C9 C8 C7 120.0 . . ?
C9 C8 H8A 120.0 . . ?
C7 C8 H8A 120.0 . . ?
C10 C9 C8 120.0 . . ?
C10 C9 H9A 120.0 . . ?
C8 C9 H9A 120.0 . . ?
C9 C10 N2 120.0 . . ?
C9 C10 C11 130.8(9) . . ?
N2 C10 C11 109.2(9) . . ?
C11 N3 C15 120.0 . . ?
C11 N3 Ru1 112.6(8) . . ?
C15 N3 Ru1 126.7(8) . . ?
C12 C11 N3 120.0 . . ?
C12 C11 C10 123.1(11) . . ?
N3 C11 C10 116.9(11) . . ?
C11 C12 C13 120.0 . . ?
C11 C12 H12A 120.0 . . ?
C13 C12 H12A 120.0 . . ?
C12 C13 C14 120.0 . . ?
C12 C13 H13A 120.0 . . ?
C14 C13 H13A 120.0 . . ?
C13 C14 C15 120.0 . . ?
C13 C14 H14A 120.0 . . ?
C15 C14 H14A 120.0 . . ?
C14 C15 N3 120.0 . . ?
C14 C15 H15A 120.0 . . ?
N3 C15 H15A 120.0 . . ?
N4 C16 C17 124.4(11) . . ?
N4 C16 H16A 117.8 . . ?
C17 C16 H16A 117.8 . . ?
C18 C17 C16 115.7(12) . . ?
C18 C17 H17A 122.2 . . ?
C16 C17 H17A 122.2 . . ?
C19 C18 C17 122.7(11) . . ?
C19 C18 H18A 118.7 . . ?
C17 C18 H18A 118.7 . . ?
C20 C19 C18 116.5(12) . . ?
C20 C19 H19A 121.8 . . ?
C18 C19 H19A 121.8 . . ?
N4 C20 C19 124.1(11) . . ?
N4 C20 C21 113.1(9) . . ?
C19 C20 C21 122.8(11) . . ?
N5 C21 C22 121.4(11) . . ?
N5 C21 C20 113.9(9) . . ?
C22 C21 C20 124.5(11) . . ?
C21 C22 C23 118.8(10) . . ?
C21 C22 H22A 120.6 . . ?
C23 C22 H22A 120.6 . . ?
C24 C23 C22 115.8(10) . . ?
C24 C23 C31 122.6(10) . . ?
C22 C23 C31 121.3(9) . . ?
C25 C24 C23 121.2(10) . . ?
C25 C24 H24A 119.4 . . ?
C23 C24 H24A 119.4 . . ?
C24 C25 N5 122.3(9) . . ?
C24 C25 C26 125.5(10) . . ?
N5 C25 C26 112.2(9) . . ?
C27 C26 N6 119.9(10) . . ?
C27 C26 C25 126.3(11) . . ?
N6 C26 C25 113.6(10) . . ?
C26 C27 C28 122.1(12) . . ?
C26 C27 H27A 119.0 . . ?
C28 C27 H27A 119.0 . . ?
C27 C28 C29 118.1(12) . . ?
C27 C28 H28A 121.0 . . ?
C29 C28 H28A 121.0 . . ?
C28 C29 C30 120.1(11) . . ?
C28 C29 H29A 120.0 . . ?
C30 C29 H29A 120.0 . . ?
N6 C30 C29 120.5(11) . . ?
N6 C30 H30A 119.7 . . ?
C29 C30 H30A 119.7 . . ?
C36 C31 C32 117.7(11) . . ?
C36 C31 C23 121.2(10) . . ?
C32 C31 C23 121.0(10) . . ?
C33 C32 C31 120.4(12) . . ?
C33 C32 H32A 119.8 . . ?
C31 C32 H32A 119.8 . . ?
C34 C33 C32 122.5(13) . . ?
C34 C33 H33A 118.8 . . ?
C32 C33 H33A 118.8 . . ?
C33 C34 C35 117.1(11) . . ?
C33 C34 C37 123.0(12) . . ?
C35 C34 C37 119.3(11) . . ?
C36 C35 C34 119.4(11) . . ?
C36 C35 H35A 120.3 . . ?
C34 C35 H35A 120.3 . . ?
C31 C36 C35 122.8(11) . . ?
C31 C36 H36A 118.6 . . ?
C35 C36 H36A 118.6 . . ?
N7 C37 C34 110.1(9) . . ?
N7 C37 H37A 109.6 . . ?
C34 C37 H37A 109.6 . . ?
N7 C37 H37B 109.6 . . ?
C34 C37 H37B 109.6 . . ?
H37A C37 H37B 108.1 . . ?
N7 C38 C39 126.8(12) . . ?
N7 C38 H38A 116.6 . . ?
C39 C38 H38A 116.6 . . ?
C38 C39 C40 118.0(12) . . ?
C38 C39 H39A 121.0 . . ?
C40 C39 H39A 121.0 . . ?
C41 C40 C39 117.0(10) . . ?
C41 C40 C43 122.3(10) . . ?
C39 C40 C43 120.7(11) . . ?
C42 C41 C40 119.6(11) . . ?
C42 C41 H41A 120.2 . . ?
C40 C41 H41A 120.2 . . ?
N7 C42 C41 120.6(12) . . ?
N7 C42 H42A 119.7 . . ?
C41 C42 H42A 119.7 . . ?
C44 C43 C47 116.6(10) . . ?
C44 C43 C40 125.1(10) . . ?
C47 C43 C40 118.3(11) . . ?
C43 C44 C45 123.3(12) . . ?
C43 C44 H44A 118.4 . . ?
C45 C44 H44A 118.4 . . ?
N8 C45 C44 119.1(12) . . ?
N8 C45 H45A 120.4 . . ?
C44 C45 H45A 120.4 . . ?
N8 C46 C47 125.2(11) . . ?
N8 C46 H46A 117.4 . . ?
C47 C46 H46A 117.4 . . ?
C46 C47 C43 116.8(11) . . ?
C46 C47 H47A 121.6 . . ?
C43 C47 H47A 121.6 . . ?
N8 C48 C48 109.5(13) . 2_219 ?
N8 C48 H48A 109.8 . . ?
C48 C48 H48A 109.8 2_219 . ?
N8 C48 H48B 109.8 . . ?
C48 C48 H48B 109.8 2_219 . ?
H48A C48 H48B 108.2 . . ?
C54 O1 C55 115.0(11) . . ?
C57 O2 C56 113.4(14) . . ?
C59 O3 C58 111.9(14) . . ?
C49 O4 C60 118.4(11) . . ?
O4 C49 C50 122.2(13) . . ?
O4 C49 C54 118.4(12) . . ?
C50 C49 C54 119.5(14) . . ?
C49 C50 C51 118.4(14) . . ?
C49 C50 H50A 120.8 . . ?
C51 C50 H50A 120.8 . . ?
C52 C51 C50 121.5(16) . . ?
C52 C51 H51A 119.2 . . ?
C50 C51 H51A 119.2 . . ?
C51 C52 C53 121.3(16) . . ?
C51 C52 H52A 119.4 . . ?
C53 C52 H52A 119.4 . . ?
C54 C53 C52 120.9(15) . . ?
C54 C53 H53A 119.5 . . ?
C52 C53 H53A 119.5 . . ?
O1 C54 C53 126.0(15) . . ?
O1 C54 C49 115.6(11) . . ?
C53 C54 C49 118.4(15) . . ?
O1 C55 C56 106.4(11) . . ?
O1 C55 H55A 110.5 . . ?
C56 C55 H55A 110.5 . . ?
O1 C55 H55B 110.5 . . ?
C56 C55 H55B 110.5 . . ?
H55A C55 H55B 108.6 . . ?
O2 C56 C55 116.2(14) . . ?
O2 C56 H56A 108.2 . . ?
C55 C56 H56A 108.2 . . ?
O2 C56 H56B 108.2 . . ?
C55 C56 H56B 108.2 . . ?
H56A C56 H56B 107.4 . . ?
C58 C57 O2 109.4(14) 2_219 . ?
C58 C57 H57A 109.8 2_219 . ?
O2 C57 H57A 109.8 . . ?
C58 C57 H57B 109.8 2_219 . ?
O2 C57 H57B 109.8 . . ?
H57A C57 H57B 108.2 . . ?
C57 C58 O3 110.7(15) 2_219 . ?
C57 C58 H58A 109.5 2_219 . ?
O3 C58 H58A 109.5 . . ?
C57 C58 H58B 109.5 2_219 . ?
O3 C58 H58B 109.5 . . ?
H58A C58 H58B 108.1 . . ?
O3 C59 C60 115.1(16) . . ?
O3 C59 H59A 108.5 . . ?
C60 C59 H59A 108.5 . . ?
O3 C59 H59B 108.5 . . ?
C60 C59 H59B 108.5 . . ?
H59A C59 H59B 107.5 . . ?
C59 C60 O4 106.7(13) . . ?
C59 C60 H60A 110.4 . . ?
O4 C60 H60A 110.4 . . ?
C59 C60 H60B 110.4 . . ?
O4 C60 H60B 110.4 . . ?
H60A C60 H60B 108.6 . . ?
O6 S1 O5 114.3(5) . . ?
O6 S1 O7 115.6(5) . . ?
O5 S1 O7 114.1(6) . . ?
O6 S1 C61 103.9(6) . . ?
O5 S1 C61 104.5(6) . . ?
O7 S1 C61 102.3(6) . . ?
F2 C61 F1 109.5(11) . . ?
F2 C61 F3 108.2(12) . . ?
F1 C61 F3 105.1(11) . . ?
F2 C61 S1 111.9(10) . . ?
F1 C61 S1 111.7(10) . . ?
F3 C61 S1 110.1(10) . . ?
O8 S2 O9 122.5(10) . . ?
O8 S2 O10 117.0(11) . . ?
O9 S2 O10 106.7(10) . . ?
O8 S2 C62 101.6(8) . . ?
O9 S2 C62 103.2(8) . . ?
O10 S2 C62 102.8(9) . . ?
F6 C62 F4 107.0(15) . . ?
F6 C62 F5 105.4(13) . . ?
F4 C62 F5 104.0(13) . . ?
F6 C62 S2 111.4(12) . . ?
F4 C62 S2 112.4(11) . . ?
F5 C62 S2 115.9(12) . . ?
O12 S3 O11 116.7(16) . . ?
O12 S3 O13 110.1(13) . . ?
O11 S3 O13 121.0(18) . . ?
O12 S3 C63 104.5(17) . . ?
O11 S3 C63 98.7(15) . . ?
O13 S3 C63 102.3(12) . . ?
F9 C63 F7 102(2) . . ?
F9 C63 F8 110(2) . . ?
F7 C63 F8 112(2) . . ?
F9 C63 S3 116.0(18) . . ?
F7 C63 S3 110.4(17) . . ?
F8 C63 S3 106.8(18) . . ?
O15 S4 O16 109.3(18) . . ?
O15 S4 O14 117(2) . . ?
O16 S4 O14 123.2(18) . . ?
O15 S4 C64 103.9(16) . . ?
O16 S4 C64 102.0(16) . . ?
O14 S4 C64 97.3(16) . . ?
F10 C64 F11 115(3) . . ?
F10 C64 F12 107(2) . . ?
F11 C64 F12 111(2) . . ?
F10 C64 S4 102(2) . . ?
F11 C64 S4 112(2) . . ?
F12 C64 S4 110(2) . . ?

loop_
_geom_bond_atom_site_label_1
_geom_bond_atom_site_label_2
_geom_bond_distance
_geom_bond_site_symmetry_2
_geom_bond_publ_flag
Ru1 N5 1.953(8) . ?
Ru1 N2 1.954(7) . ?
Ru1 N4 2.022(9) . ?
Ru1 N1 2.049(9) . ?
Ru1 N3 2.049(10) . ?
Ru1 N6 2.069(9) . ?
N4 C16 1.336(14) . ?
N4 C20 1.371(13) . ?
N5 C21 1.328(13) . ?
N5 C25 1.340(12) . ?
N6 C30 1.343(12) . ?
N6 C26 1.383(14) . ?
N7 C38 1.262(14) . ?
N7 C42 1.350(13) . ?
N7 C37 1.474(13) . ?
N8 C46 1.294(14) . ?
N8 C45 1.344(14) . ?
N8 C48 1.475(13) . ?
C1 N1 1.3900 . ?
C1 C5 1.3900 . ?
C1 C6 1.395(14) . ?
N1 C2 1.3900 . ?
C2 C3 1.3900 . ?
C2 H2A 0.9500 . ?
C3 C4 1.3900 . ?
C3 H3A 0.9500 . ?
C4 C5 1.3900 . ?
C4 H4A 0.9500 . ?
C5 H5A 0.9500 . ?
N2 C6 1.3900 . ?
N2 C10 1.3900 . ?
C6 C7 1.3900 . ?
C7 C8 1.3900 . ?
C7 H7A 0.9500 . ?
C8 C9 1.3900 . ?
C8 H8A 0.9500 . ?
C9 C10 1.3900 . ?
C9 H9A 0.9500 . ?
C10 C11 1.490(14) . ?
N3 C11 1.3900 . ?
N3 C15 1.3900 . ?
C11 C12 1.3900 . ?
C12 C13 1.3900 . ?
C12 H12A 0.9500 . ?
C13 C14 1.3900 . ?
C13 H13A 0.9500 . ?
C14 C15 1.3900 . ?
C14 H14A 0.9500 . ?
C15 H15A 0.9500 . ?
C16 C17 1.399(15) . ?
C16 H16A 0.9500 . ?
C17 C18 1.386(17) . ?
C17 H17A 0.9500 . ?
C18 C19 1.380(17) . ?
C18 H18A 0.9500 . ?
C19 C20 1.371(14) . ?
C19 H19A 0.9500 . ?
C20 C21 1.474(15) . ?
C21 C22 1.396(14) . ?
C22 C23 1.442(15) . ?
C22 H22A 0.9500 . ?
C23 C24 1.409(13) . ?
C23 C31 1.467(14) . ?
C24 C25 1.338(13) . ?
C24 H24A 0.9500 . ?
C25 C26 1.486(14) . ?
C26 C27 1.345(15) . ?
C27 C28 1.364(15) . ?
C27 H27A 0.9500 . ?
C28 C29 1.361(16) . ?
C28 H28A 0.9500 . ?
C29 C30 1.390(16) . ?
C29 H29A 0.9500 . ?
C30 H30A 0.9500 . ?
C31 C36 1.348(15) . ?
C31 C32 1.378(14) . ?
C32 C33 1.373(16) . ?
C32 H32A 0.9500 . ?
C33 C34 1.364(16) . ?
C33 H33A 0.9500 . ?
C34 C35 1.400(15) . ?
C34 C37 1.528(15) . ?
C35 C36 1.385(15) . ?
C35 H35A 0.9500 . ?
C36 H36A 0.9500 . ?
C37 H37A 0.9900 . ?
C37 H37B 0.9900 . ?
C38 C39 1.323(14) . ?
C38 H38A 0.9500 . ?
C39 C40 1.394(14) . ?
C39 H39A 0.9500 . ?
C40 C41 1.380(15) . ?
C40 C43 1.521(15) . ?
C41 C42 1.373(15) . ?
C41 H41A 0.9500 . ?
C42 H42A 0.9500 . ?
C43 C44 1.318(15) . ?
C43 C47 1.444(14) . ?
C44 C45 1.369(15) . ?
C44 H44A 0.9500 . ?
C45 H45A 0.9500 . ?
C46 C47 1.340(14) . ?
C46 H46A 0.9500 . ?
C47 H47A 0.9500 . ?
C48 C48 1.51(2) 2_219 ?
C48 H48A 0.9900 . ?
C48 H48B 0.9900 . ?
O1 C54 1.352(15) . ?
O1 C55 1.395(14) . ?
O2 C57 1.408(16) . ?
O2 C56 1.41(2) . ?
O3 C59 1.42(2) . ?
O3 C58 1.451(19) . ?
O4 C49 1.374(15) . ?
O4 C60 1.472(15) . ?
C49 C50 1.397(18) . ?
C49 C54 1.418(18) . ?
C50 C51 1.425(19) . ?
C50 H50A 0.9500 . ?
C51 C52 1.30(2) . ?
C51 H51A 0.9500 . ?
C52 C53 1.389(19) . ?
C52 H52A 0.9500 . ?
C53 C54 1.380(18) . ?
C53 H53A 0.9500 . ?
C55 C56 1.529(19) . ?
C55 H55A 0.9900 . ?
C55 H55B 0.9900 . ?
C56 H56A 0.9900 . ?
C56 H56B 0.9900 . ?
C57 C58 1.391(19) 2_219 ?
C57 H57A 0.9900 . ?
C57 H57B 0.9900 . ?
C58 C57 1.391(19) 2_219 ?
C58 H58A 0.9900 . ?
C58 H58B 0.9900 . ?
C59 C60 1.44(2) . ?
C59 H59A 0.9900 . ?
C59 H59B 0.9900 . ?
C60 H60A 0.9900 . ?
C60 H60B 0.9900 . ?
S1 O6 1.413(8) . ?
S1 O5 1.438(7) . ?
S1 O7 1.442(8) . ?
S1 C61 1.752(16) . ?
C61 F2 1.330(11) . ?
C61 F1 1.336(11) . ?
C61 F3 1.339(12) . ?
S2 O8 1.364(9) . ?
S2 O9 1.396(9) . ?
S2 O10 1.414(11) . ?
S2 C62 1.772(17) . ?
C62 F6 1.295(12) . ?
C62 F4 1.340(13) . ?
C62 F5 1.352(12) . ?
S3 O12 1.391(13) . ?
S3 O11 1.407(14) . ?
S3 O13 1.408(13) . ?
S3 C63 1.77(2) . ?
C63 F9 1.309(15) . ?
C63 F7 1.311(15) . ?
C63 F8 1.317(15) . ?
S4 O15 1.413(14) . ?
S4 O16 1.415(13) . ?
S4 O14 1.419(14) . ?
S4 C64 1.77(2) . ?
C64 F10 1.324(15) . ?
C64 F11 1.323(15) . ?
C64 F12 1.321(15) . ?

loop_
_platon_squeeze_void_nr
_platon_squeeze_void_average_x
_platon_squeeze_void_average_y
_platon_squeeze_void_average_z
_platon_squeeze_void_volume
_platon_squeeze_void_count_electrons
_platon_squeeze_void_content
1 0.000 0.000 0.000 500 196 ' '
2 0.500 0.500 0.500 256 80 ' '
